data_7055551
loop_
_publ_author_name
'Zhang, Ruimin'
'Wang, Mingliang'
'Sun, Hao'
'Khan, Arshad'
'Usman, Rabia'
'Wang, Shengzhi'
'Gu, Xiantao'
'Wang, Jia'
'Xu, Chunxiang'

_publ_section_title
;
 Effect of configurational isomerism and polymorphism on chalcone
 fluorescent properties
;
_journal_issue 7
_journal_name_full 'New J. Chem.'
_journal_page_first 6441
_journal_paper_doi 10.1039/C6NJ00976J
_journal_volume 40
_journal_year 2016
_chemical_formula_moiety 'C26 H18 O2'
_chemical_formula_sum 'C26 H18 O2'
_chemical_formula_weight 362.40
_space_group_crystal_system monoclinic
_space_group_IT_number 14
_space_group_name_Hall '-P 2ybc'
_space_group_name_H-M_alt 'P 1 21/c 1'
_symmetry_space_group_name_Hall '-P 2ybc'
_symmetry_space_group_name_H-M 'P 1 21/c 1'
_atom_sites_solution_hydrogens geom
_audit_creation_method SHELXL-2014/7
_audit_update_record
;
2016-05-02 deposited with the CCDC.
2016-05-11 downloaded from the CCDC.
;
_cell_angle_alpha 90
_cell_angle_beta 104.06(3)
_cell_angle_gamma 90
_cell_formula_units_Z 4
_cell_length_a 11.343(2)
_cell_length_b 7.9890(16)
_cell_length_c 21.559(4)
_cell_measurement_reflns_used 3477
_cell_measurement_temperature 293(2)
_cell_measurement_theta_max 25.370
_cell_measurement_theta_min 1.851
_cell_volume 1895.1(7)
_computing_cell_refinement 'CAD4 Express (Enraf Nonius, 1994)'
_computing_data_collection 'CAD4 Express (Enraf Nonius, 1994)'
_computing_data_reduction 'WinGX publication routines (Farrugia, 1998)'
_computing_molecular_graphics 'Ortep-3 for Windows (Farrugia, 1997)'
_computing_publication_material 'WinGX publication routines (Farrugia, 1998)'
_computing_structure_refinement 'SHELXL-2014/7 (Sheldrick, 2014)'
_computing_structure_solution ??
_diffrn_ambient_temperature 293(2)
_diffrn_measured_fraction_theta_full 1.000
_diffrn_measured_fraction_theta_max 1.000
_diffrn_measurement_device_type 'Nonius CAD4'
_diffrn_measurement_method \w/2\q
_diffrn_radiation_type MoK\a
_diffrn_radiation_wavelength 0.71073
_diffrn_reflns_av_unetI/netI 0.0425
_diffrn_reflns_Laue_measured_fraction_full 1.000
_diffrn_reflns_Laue_measured_fraction_max 1.000
_diffrn_reflns_number 3477
_diffrn_reflns_point_group_measured_fraction_full 1.000
_diffrn_reflns_point_group_measured_fraction_max 1.000
_diffrn_reflns_theta_full 25.242
_diffrn_reflns_theta_max 25.370
_diffrn_reflns_theta_min 1.851
_exptl_absorpt_coefficient_mu 0.079
_exptl_absorpt_correction_T_max 0.992
_exptl_absorpt_correction_T_min 0.981
_exptl_absorpt_correction_type psi-scan
_exptl_absorpt_process_details 'North et al., 1968'
_exptl_crystal_colour orange
_exptl_crystal_density_diffrn 1.270
_exptl_crystal_description rhombohedral
_exptl_crystal_F_000 760
_exptl_crystal_size_max 0.300
_exptl_crystal_size_mid 0.200
_exptl_crystal_size_min 0.100
_refine_diff_density_max 0.157
_refine_diff_density_min -0.141
_refine_diff_density_rms 0.033
_refine_ls_extinction_method none
_refine_ls_goodness_of_fit_ref 1.002
_refine_ls_hydrogen_treatment constr
_refine_ls_matrix_type full
_refine_ls_number_parameters 253
_refine_ls_number_reflns 3477
_refine_ls_number_restraints 0
_refine_ls_restrained_S_all 1.002
_refine_ls_R_factor_all 0.1264
_refine_ls_R_factor_gt 0.0578
_refine_ls_shift/su_max 0.000
_refine_ls_shift/su_mean 0.000
_refine_ls_structure_factor_coef Fsqd
_refine_ls_weighting_details 'w=1/[\s^2^(Fo^2^)+(0.0790P)^2^] where P=(Fo^2^+2Fc^2^)/3'
_refine_ls_weighting_scheme calc
_refine_ls_wR_factor_gt 0.1387
_refine_ls_wR_factor_ref 0.1686
_reflns_Friedel_coverage 0.000
_reflns_number_gt 1705
_reflns_number_total 3477
_reflns_threshold_expression 'I > 2\s(I)'
_cod_data_source_file c6nj00976j2.cif
_cod_data_source_block X
_cod_depositor_comments 'Adding full bibliography for 7055550--7055554.cif.'
_cod_database_code 7055551
_shelx_shelxl_version_number 2014/7
_shelx_space_group_comment
;
The symmetry employed for this shelxl refinement is uniquely defined
by the following loop, which should always be used as a source of
symmetry information in preference to the above space-group names.
They are only intended as comments.
;
_shelx_estimated_absorpt_t_min 0.977
_shelx_estimated_absorpt_t_max 0.992

loop_
_space_group_symop_operation_xyz
'x, y, z'
'-x, y+1/2, -z+1/2'
'-x, -y, -z'
'x, -y-1/2, z-1/2'

loop_
_atom_site_label
_atom_site_type_symbol
_atom_site_fract_x
_atom_site_fract_y
_atom_site_fract_z
_atom_site_U_iso_or_equiv
_atom_site_adp_type
_atom_site_occupancy
_atom_site_site_symmetry_order
_atom_site_calc_flag
_atom_site_refinement_flags_posn
_atom_site_refinement_flags_adp
C1 C 0.0796(2) 0.3043(4) 0.15528(13) 0.0694(7) Uani 1 1 d . .
O1 O 0.29582(18) -0.1269(3) 0.16232(9) 0.0935(7) Uani 1 1 d . .
O2 O 0.43171(18) -0.4979(3) 0.42813(9) 0.0885(6) Uani 1 1 d . .
C2 C 0.1067(3) 0.4266(4) 0.20362(14) 0.0823(9) Uani 1 1 d . .
H2A H 0.1630 0.4012 0.2416 0.099 Uiso 1 1 calc R U
C3 C 0.0537(3) 0.5808(5) 0.19687(16) 0.0856(9) Uani 1 1 d . .
H3A H 0.0748 0.6580 0.2300 0.103 Uiso 1 1 calc R U
C4 C -0.0325(3) 0.6248(4) 0.14045(15) 0.0744(8) Uani 1 1 d . .
C5 C -0.0628(2) 0.5029(4) 0.09094(13) 0.0636(7) Uani 1 1 d . .
C6 C -0.0078(2) 0.3429(3) 0.09784(12) 0.0593(7) Uani 1 1 d . .
C7 C -0.0876(3) 0.7868(4) 0.13023(18) 0.0880(10) Uani 1 1 d . .
H7A H -0.0656 0.8673 0.1621 0.106 Uiso 1 1 calc R U
C8 C -0.1690(3) 0.8262(4) 0.0768(2) 0.0951(11) Uani 1 1 d . .
H8A H -0.2031 0.9327 0.0722 0.114 Uiso 1 1 calc R U
C9 C -0.2049(3) 0.7071(4) 0.02622(18) 0.0812(9) Uani 1 1 d . .
C10 C -0.1516(2) 0.5458(4) 0.03359(14) 0.0641(7) Uani 1 1 d . .
C11 C -0.2910(3) 0.7452(4) -0.0312(2) 0.0938(10) Uani 1 1 d . .
H11A H -0.3265 0.8508 -0.0368 0.113 Uiso 1 1 calc R U
C12 C -0.3225(3) 0.6282(5) -0.07855(17) 0.0974(11) Uani 1 1 d . .
H12A H -0.3808 0.6552 -0.1156 0.117 Uiso 1 1 calc R U
C13 C -0.2708(3) 0.4731(4) -0.07297(14) 0.0806(9) Uani 1 1 d . .
H13A H -0.2927 0.3969 -0.1064 0.097 Uiso 1 1 calc R U
C14 C -0.1840(2) 0.4278(4) -0.01648(13) 0.0648(7) Uani 1 1 d . .
C15 C -0.1281(2) 0.2687(3) -0.00835(13) 0.0667(7) Uani 1 1 d . .
H15A H -0.1499 0.1899 -0.0409 0.080 Uiso 1 1 calc R U
C16 C -0.0427(2) 0.2273(3) 0.04613(13) 0.0655(7) Uani 1 1 d . .
H16A H -0.0068 0.1220 0.0495 0.079 Uiso 1 1 calc R U
C17 C 0.1470(2) 0.1470(4) 0.16263(13) 0.0727(8) Uani 1 1 d . .
H17A H 0.1469 0.0907 0.1249 0.087 Uiso 1 1 calc R U
C18 C 0.2085(3) 0.0735(4) 0.21590(14) 0.0786(8) Uani 1 1 d . .
H18A H 0.2081 0.1204 0.2553 0.094 Uiso 1 1 calc R U
C19 C 0.2769(2) -0.0803(4) 0.21337(13) 0.0721(8) Uani 1 1 d . .
C20 C 0.3212(2) -0.1845(4) 0.27129(12) 0.0673(8) Uani 1 1 d . .
C21 C 0.3886(2) -0.3265(4) 0.26709(13) 0.0803(9) Uani 1 1 d . .
H21A H 0.4079 -0.3500 0.2285 0.096 Uiso 1 1 calc R U
C22 C 0.4282(2) -0.4345(4) 0.31760(14) 0.0782(8) Uani 1 1 d . .
H22A H 0.4739 -0.5286 0.3133 0.094 Uiso 1 1 calc R U
C23 C 0.3988(2) -0.4005(4) 0.37516(13) 0.0713(8) Uani 1 1 d . .
C24 C 0.3320(3) -0.2588(4) 0.38037(14) 0.0840(9) Uani 1 1 d . .
H24A H 0.3123 -0.2356 0.4189 0.101 Uiso 1 1 calc R U
C25 C 0.2947(2) -0.1527(4) 0.32997(13) 0.0778(8) Uani 1 1 d . .
H25A H 0.2508 -0.0573 0.3348 0.093 Uiso 1 1 calc R U
C26 C 0.4894(3) -0.6538(4) 0.42361(15) 0.0999(11) Uani 1 1 d . .
H26A H 0.5072 -0.7084 0.4645 0.150 Uiso 1 1 calc R U
H26B H 0.4363 -0.7232 0.3926 0.150 Uiso 1 1 calc R U
H26C H 0.5635 -0.6350 0.4107 0.150 Uiso 1 1 calc R U

loop_
_atom_site_aniso_label
_atom_site_aniso_U_11
_atom_site_aniso_U_22
_atom_site_aniso_U_33
_atom_site_aniso_U_23
_atom_site_aniso_U_13
_atom_site_aniso_U_12
C1 0.0682(18) 0.086(2) 0.0559(17) 0.0008(16) 0.0193(14) -0.0094(17)
O1 0.0947(15) 0.1313(18) 0.0581(12) 0.0057(12) 0.0253(11) 0.0168(13)
O2 0.0831(14) 0.1138(17) 0.0684(13) 0.0179(12) 0.0182(11) 0.0193(13)
C2 0.076(2) 0.107(3) 0.0635(19) -0.006(2) 0.0170(15) -0.015(2)
C3 0.085(2) 0.096(3) 0.080(2) -0.021(2) 0.0291(19) -0.017(2)
C4 0.073(2) 0.075(2) 0.083(2) -0.0082(18) 0.0358(17) -0.0151(17)
C5 0.0593(16) 0.0668(18) 0.0724(19) -0.0017(16) 0.0311(15) -0.0113(15)
C6 0.0549(15) 0.0704(19) 0.0563(16) 0.0023(14) 0.0207(13) -0.0064(14)
C7 0.091(2) 0.078(2) 0.106(3) -0.021(2) 0.043(2) -0.010(2)
C8 0.082(2) 0.080(2) 0.138(3) 0.004(3) 0.054(2) 0.003(2)
C9 0.078(2) 0.076(2) 0.103(3) 0.005(2) 0.047(2) -0.0017(18)
C10 0.0536(15) 0.0700(19) 0.0751(19) 0.0091(16) 0.0279(15) -0.0001(14)
C11 0.078(2) 0.091(3) 0.119(3) 0.029(2) 0.036(2) 0.025(2)
C12 0.083(2) 0.119(3) 0.091(3) 0.027(2) 0.0225(19) 0.027(2)
C13 0.0671(18) 0.104(3) 0.071(2) 0.0162(18) 0.0184(16) 0.0077(18)
C14 0.0551(16) 0.0760(19) 0.0680(18) 0.0113(17) 0.0241(14) 0.0001(15)
C15 0.0644(17) 0.077(2) 0.0592(17) 0.0007(15) 0.0165(14) -0.0012(15)
C16 0.0692(17) 0.0672(18) 0.0626(17) 0.0033(15) 0.0206(15) 0.0011(15)
C17 0.0639(17) 0.096(2) 0.0585(18) 0.0055(16) 0.0148(14) -0.0028(17)
C18 0.0692(18) 0.107(2) 0.0590(18) 0.0048(17) 0.0137(15) 0.0084(18)
C19 0.0529(16) 0.106(2) 0.0574(18) 0.0051(17) 0.0135(13) 0.0019(16)
C20 0.0443(14) 0.100(2) 0.0570(17) 0.0032(16) 0.0106(12) 0.0032(15)
C21 0.0711(19) 0.114(3) 0.0544(17) -0.0003(18) 0.0119(15) 0.0125(19)
C22 0.0633(17) 0.101(2) 0.0684(19) -0.0008(18) 0.0117(15) 0.0138(16)
C23 0.0495(15) 0.104(2) 0.0598(18) 0.0089(17) 0.0120(13) 0.0038(16)
C24 0.079(2) 0.119(3) 0.0586(18) 0.0092(18) 0.0261(16) 0.022(2)
C25 0.0650(17) 0.110(2) 0.0626(18) 0.0084(18) 0.0232(14) 0.0188(17)
C26 0.100(2) 0.114(3) 0.089(2) 0.021(2) 0.029(2) 0.021(2)

loop_
_atom_type_symbol
_atom_type_description
_atom_type_scat_dispersion_real
_atom_type_scat_dispersion_imag
_atom_type_scat_source
C C 0.0033 0.0016 'International Tables Vol C Tables 4.2.6.8 and 6.1.1.4'
H H 0.0000 0.0000 'International Tables Vol C Tables 4.2.6.8 and 6.1.1.4'
O O 0.0106 0.0060 'International Tables Vol C Tables 4.2.6.8 and 6.1.1.4'

loop_
_geom_angle_atom_site_label_1
_geom_angle_atom_site_label_2
_geom_angle_atom_site_label_3
_geom_angle
C2 C1 C6 118.4(3)
C2 C1 C17 120.2(3)
C6 C1 C17 121.2(3)
C23 O2 C26 118.8(2)
C3 C2 C1 122.5(3)
C3 C2 H2A 118.8
C1 C2 H2A 118.8
C2 C3 C4 120.9(3)
C2 C3 H3A 119.5
C4 C3 H3A 119.5
C3 C4 C5 117.9(3)
C3 C4 C7 123.0(3)
C5 C4 C7 119.1(3)
C6 C5 C4 121.3(3)
C6 C5 C10 120.4(3)
C4 C5 C10 118.3(3)
C5 C6 C1 119.0(3)
C5 C6 C16 118.1(2)
C1 C6 C16 122.9(3)
C8 C7 C4 122.3(3)
C8 C7 H7A 118.9
C4 C7 H7A 118.9
C7 C8 C9 120.9(3)
C7 C8 H8A 119.6
C9 C8 H8A 119.6
C11 C9 C10 118.8(3)
C11 C9 C8 122.2(4)
C10 C9 C8 119.0(3)
C14 C10 C9 119.8(3)
C14 C10 C5 119.8(3)
C9 C10 C5 120.4(3)
C12 C11 C9 120.5(3)
C12 C11 H11A 119.7
C9 C11 H11A 119.7
C13 C12 C11 121.8(3)
C13 C12 H12A 119.1
C11 C12 H12A 119.1
C12 C13 C14 120.2(3)
C12 C13 H13A 119.9
C14 C13 H13A 119.9
C15 C14 C10 118.7(3)
C15 C14 C13 122.3(3)
C10 C14 C13 119.0(3)
C16 C15 C14 121.8(3)
C16 C15 H15A 119.1
C14 C15 H15A 119.1
C15 C16 C6 121.2(3)
C15 C16 H16A 119.4
C6 C16 H16A 119.4
C18 C17 C1 128.8(3)
C18 C17 H17A 115.6
C1 C17 H17A 115.6
C17 C18 C19 120.8(3)
C17 C18 H18A 119.6
C19 C18 H18A 119.6
O1 C19 C18 119.9(3)
O1 C19 C20 119.2(3)
C18 C19 C20 121.0(3)
C21 C20 C25 117.0(3)
C21 C20 C19 119.0(2)
C25 C20 C19 124.0(3)
C22 C21 C20 122.8(3)
C22 C21 H21A 118.6
C20 C21 H21A 118.6
C21 C22 C23 118.7(3)
C21 C22 H22A 120.6
C23 C22 H22A 120.6
O2 C23 C24 116.5(3)
O2 C23 C22 124.2(3)
C24 C23 C22 119.3(3)
C25 C24 C23 121.0(3)
C25 C24 H24A 119.5
C23 C24 H24A 119.5
C24 C25 C20 121.2(3)
C24 C25 H25A 119.4
C20 C25 H25A 119.4
O2 C26 H26A 109.5
O2 C26 H26B 109.5
H26A C26 H26B 109.5
O2 C26 H26C 109.5
H26A C26 H26C 109.5
H26B C26 H26C 109.5

loop_
_geom_bond_atom_site_label_1
_geom_bond_atom_site_label_2
_geom_bond_distance
C1 C2 1.407(4)
C1 C6 1.420(3)
C1 C17 1.459(4)
O1 C19 1.229(3)
O2 C23 1.358(3)
O2 C26 1.421(3)
C2 C3 1.363(4)
C2 H2A 0.9300
C3 C4 1.408(4)
C3 H3A 0.9300
C4 C5 1.424(4)
C4 C7 1.431(4)
C5 C6 1.414(4)
C5 C10 1.434(4)
C6 C16 1.427(3)
C7 C8 1.327(4)
C7 H7A 0.9300
C8 C9 1.430(4)
C8 H8A 0.9300
C9 C11 1.410(4)
C9 C10 1.416(4)
C10 C14 1.413(4)
C11 C12 1.367(4)
C11 H11A 0.9300
C12 C13 1.364(4)
C12 H12A 0.9300
C13 C14 1.415(4)
C13 H13A 0.9300
C14 C15 1.413(3)
C15 C16 1.369(3)
C15 H15A 0.9300
C16 H16A 0.9300
C17 C18 1.327(4)
C17 H17A 0.9300
C18 C19 1.461(4)
C18 H18A 0.9300
C19 C20 1.483(4)
C20 C21 1.384(4)
C20 C25 1.393(3)
C21 C22 1.377(4)
C21 H21A 0.9300
C22 C23 1.388(4)
C22 H22A 0.9300
C23 C24 1.381(4)
C24 C25 1.362(4)
C24 H24A 0.9300
C25 H25A 0.9300
C26 H26A 0.9600
C26 H26B 0.9600
C26 H26C 0.9600

loop_
_geom_torsion_atom_site_label_1
_geom_torsion_atom_site_label_2
_geom_torsion_atom_site_label_3
_geom_torsion_atom_site_label_4
_geom_torsion
C6 C1 C2 C3 -1.1(4)
C17 C1 C2 C3 174.4(3)
C1 C2 C3 C4 0.4(5)
C2 C3 C4 C5 0.3(4)
C2 C3 C4 C7 -177.8(3)
C3 C4 C5 C6 -0.3(4)
C7 C4 C5 C6 177.9(2)
C3 C4 C5 C10 179.3(2)
C7 C4 C5 C10 -2.6(4)
C4 C5 C6 C1 -0.3(3)
C10 C5 C6 C1 -179.9(2)
C4 C5 C6 C16 -180.0(2)
C10 C5 C6 C16 0.5(3)
C2 C1 C6 C5 1.0(3)
C17 C1 C6 C5 -174.4(2)
C2 C1 C6 C16 -179.4(2)
C17 C1 C6 C16 5.2(4)
C3 C4 C7 C8 -179.9(3)
C5 C4 C7 C8 2.1(4)
C4 C7 C8 C9 -0.5(5)
C7 C8 C9 C11 -179.9(3)
C7 C8 C9 C10 -0.6(4)
C11 C9 C10 C14 0.8(4)
C8 C9 C10 C14 -178.6(2)
C11 C9 C10 C5 179.3(2)
C8 C9 C10 C5 0.0(4)
C6 C5 C10 C14 -0.3(3)
C4 C5 C10 C14 -179.9(2)
C6 C5 C10 C9 -178.8(2)
C4 C5 C10 C9 1.6(3)
C10 C9 C11 C12 0.3(4)
C8 C9 C11 C12 179.6(3)
C9 C11 C12 C13 -1.4(5)
C11 C12 C13 C14 1.4(5)
C9 C10 C14 C15 179.0(2)
C5 C10 C14 C15 0.5(3)
C9 C10 C14 C13 -0.8(4)
C5 C10 C14 C13 -179.3(2)
C12 C13 C14 C15 179.9(3)
C12 C13 C14 C10 -0.3(4)
C10 C14 C15 C16 -0.9(4)
C13 C14 C15 C16 178.9(2)
C14 C15 C16 C6 1.1(4)
C5 C6 C16 C15 -0.9(4)
C1 C6 C16 C15 179.5(2)
C2 C1 C17 C18 22.4(4)
C6 C1 C17 C18 -162.3(3)
C1 C17 C18 C19 -176.2(2)
C17 C18 C19 O1 12.8(4)
C17 C18 C19 C20 -165.4(3)
O1 C19 C20 C21 3.6(4)
C18 C19 C20 C21 -178.2(3)
O1 C19 C20 C25 -173.4(3)
C18 C19 C20 C25 4.8(4)
C25 C20 C21 C22 0.4(4)
C19 C20 C21 C22 -176.8(3)
C20 C21 C22 C23 0.5(4)
C26 O2 C23 C24 173.5(3)
C26 O2 C23 C22 -6.7(4)
C21 C22 C23 O2 179.5(3)
C21 C22 C23 C24 -0.7(4)
O2 C23 C24 C25 179.9(3)
C22 C23 C24 C25 0.1(4)
C23 C24 C25 C20 0.9(4)
C21 C20 C25 C24 -1.1(4)
C19 C20 C25 C24 176.0(3)
